data_2216882
loop_
_publ_author_name
'Yong Sun'
'Guo-Ping Zeng'
'Yang-Gen Hu'

_publ_section_title
;Ethyl
 3-(4-fluorophenyl)-6-methyl-4-oxo-2-(1-cyclohexylamino)-3,4-dihydrofuro[2,3-<i>d</i>]pyrimidine-5-carboxylate
;
_journal_coeditor_code AT2523
_journal_issue 1
_journal_name_full 'Acta Crystallographica Section E'
_journal_page_first o311
_journal_page_last o312
_journal_paper_doi 10.1107/S1600536807066780
_journal_volume 64
_journal_year 2008
_chemical_formula_iupac 'C22 H24 F N3 O4'
_chemical_formula_moiety 'C22 H24 F N3 O4'
_chemical_formula_sum 'C22 H24 F N3 O4'
_chemical_formula_weight 413.44
_chemical_name_systematic
;
Ethyl 3-(4-fluorophenyl)-6-methyl-4-oxo-
2-(1-cyclohexylamino)-3,4-dihydrofuro[2,3-d]pyrimidine-5-carboxylate
;
_space_group_IT_number 2
_symmetry_cell_setting triclinic
_symmetry_space_group_name_Hall '-P 1'
_symmetry_space_group_name_H-M 'P -1'
_atom_sites_solution_hydrogens geom
_atom_sites_solution_primary direct
_atom_sites_solution_secondary difmap
_audit_creation_method SHELXL-97
_cell_angle_alpha 106.6810(10)
_cell_angle_beta 100.417(2)
_cell_angle_gamma 101.550(2)
_cell_formula_units_Z 2
_cell_length_a 9.2051(8)
_cell_length_b 10.7957(9)
_cell_length_c 11.6601(10)
_cell_measurement_reflns_used 1930
_cell_measurement_temperature 291(2)
_cell_measurement_theta_max 22.73
_cell_measurement_theta_min 2.27
_cell_volume 1051.86(16)
_computing_cell_refinement 'SAINT-Plus (Bruker, 2001)'
_computing_data_collection 'SMART (Bruker, 2001)'
_computing_data_reduction 'SAINT-Plus (Bruker, 2001)'
_computing_molecular_graphics 'PLATON (Spek, 2003)'
_computing_publication_material 'SHELXTL (Sheldrick, 2001)'
_computing_structure_refinement 'SHELXL97 (Sheldrick, 1997)'
_computing_structure_solution 'SHELXS97 (Sheldrick, 1997)'
_diffrn_ambient_temperature 291(2)
_diffrn_measured_fraction_theta_full 0.981
_diffrn_measured_fraction_theta_max 0.981
_diffrn_measurement_device_type 'Bruker SMART 4K CCD area-detector'
_diffrn_measurement_method '\f and \w'
_diffrn_radiation_monochromator graphite
_diffrn_radiation_source 'fine-focus sealed tube'
_diffrn_radiation_type MoK\a
_diffrn_radiation_wavelength 0.71073
_diffrn_reflns_av_R_equivalents 0.0361
_diffrn_reflns_av_sigmaI/netI 0.0518
_diffrn_reflns_limit_h_max 11
_diffrn_reflns_limit_h_min -11
_diffrn_reflns_limit_k_max 13
_diffrn_reflns_limit_k_min -13
_diffrn_reflns_limit_l_max 14
_diffrn_reflns_limit_l_min -14
_diffrn_reflns_number 10785
_diffrn_reflns_theta_full 26.99
_diffrn_reflns_theta_max 26.99
_diffrn_reflns_theta_min 1.89
_exptl_absorpt_coefficient_mu 0.097
_exptl_absorpt_correction_T_max 0.9809
_exptl_absorpt_correction_T_min 0.9716
_exptl_absorpt_correction_type multi-scan
_exptl_absorpt_process_details '(SADABS; Sheldrick, 2003)'
_exptl_crystal_colour colourless
_exptl_crystal_density_diffrn 1.305
_exptl_crystal_density_method 'not measured'
_exptl_crystal_description block
_exptl_crystal_F_000 436
_exptl_crystal_size_max 0.30
_exptl_crystal_size_mid 0.30
_exptl_crystal_size_min 0.20
_refine_diff_density_max 0.269
_refine_diff_density_min -0.205
_refine_ls_extinction_method none
_refine_ls_goodness_of_fit_ref 1.087
_refine_ls_hydrogen_treatment mixed
_refine_ls_matrix_type full
_refine_ls_number_parameters 276
_refine_ls_number_reflns 4505
_refine_ls_number_restraints 0
_refine_ls_restrained_S_all 1.087
_refine_ls_R_factor_all 0.1020
_refine_ls_R_factor_gt 0.0655
_refine_ls_shift/su_max 0.001
_refine_ls_shift/su_mean 0.000
_refine_ls_structure_factor_coef Fsqd
_refine_ls_weighting_details 'calc w=1/[\s^2^(Fo^2^)+(0.084P)^2^+0.0618P] where P=(Fo^2^+2Fc^2^)/3'
_refine_ls_weighting_scheme calc
_refine_ls_wR_factor_gt 0.1584
_refine_ls_wR_factor_ref 0.1815
_reflns_number_gt 2941
_reflns_number_total 4505
_reflns_threshold_expression I>2\s(I)
_cod_data_source_file at2523.cif
_cod_data_source_block I
_cod_original_cell_volume 1051.85(16)
_cod_database_code 2216882
_cod_database_fobs_code 2216882

loop_
_symmetry_equiv_pos_as_xyz
'x, y, z'
'-x, -y, -z'

loop_
_atom_site_type_symbol
_atom_site_label
_atom_site_fract_x
_atom_site_fract_y
_atom_site_fract_z
_atom_site_U_iso_or_equiv
_atom_site_adp_type
_atom_site_calc_flag
_atom_site_refinement_flags
_atom_site_occupancy
C C1 0.3069(4) 1.3641(3) 0.4580(4) 0.0893(11) Uani d . 1
H H1A 0.2011 1.3243 0.4505 0.134 Uiso calc R 1
H H1B 0.3160 1.4451 0.4379 0.134 Uiso calc R 1
H H1C 0.3651 1.3846 0.5413 0.134 Uiso calc R 1
C C2 0.3654(4) 1.2701(3) 0.3728(3) 0.0611(8) Uani d . 1
H H2A 0.3083 1.2498 0.2881 0.073 Uiso calc R 1
H H2B 0.4726 1.3091 0.3800 0.073 Uiso calc R 1
C C3 0.3773(3) 1.0444(2) 0.3310(2) 0.0405(6) Uani d . 1
C C4 0.3423(3) 0.9266(2) 0.37091(19) 0.0382(5) Uani d . 1
C C5 0.3652(3) 0.8068(3) 0.3117(2) 0.0436(6) Uani d . 1
C C6 0.4214(4) 0.7543(3) 0.2014(2) 0.0621(8) Uani d . 1
H H6A 0.4101 0.8081 0.1494 0.093 Uiso calc R 1
H H6B 0.3631 0.6632 0.1563 0.093 Uiso calc R 1
H H6C 0.5276 0.7573 0.2269 0.093 Uiso calc R 1
C C7 0.2826(2) 0.9094(2) 0.47482(18) 0.0346(5) Uani d . 1
C C8 0.2770(3) 0.7808(2) 0.46902(19) 0.0388(5) Uani d . 1
C C9 0.2328(3) 0.9897(2) 0.5730(2) 0.0404(6) Uani d . 1
C C10 0.1892(3) 0.7846(2) 0.6342(2) 0.0402(6) Uani d . 1
C C11 0.1584(3) 0.9935(2) 0.76523(19) 0.0372(5) Uani d . 1
C C12 0.0208(3) 1.0263(2) 0.7601(2) 0.0433(6) Uani d . 1
H H12 -0.0514 1.0000 0.6847 0.052 Uiso calc R 1
C C13 -0.0090(3) 1.0983(3) 0.8672(2) 0.0486(6) Uani d . 1
H H13 -0.1013 1.1213 0.8653 0.058 Uiso calc R 1
C C14 0.0991(3) 1.1353(2) 0.9765(2) 0.0480(6) Uani d . 1
C C15 0.2366(3) 1.1045(3) 0.9847(2) 0.0512(7) Uani d . 1
H H15 0.3080 1.1311 1.0605 0.061 Uiso calc R 1
C C16 0.2661(3) 1.0329(2) 0.8772(2) 0.0442(6) Uani d . 1
H H16 0.3591 1.0110 0.8798 0.053 Uiso calc R 1
C C17 0.1711(3) 0.6040(2) 0.7262(2) 0.0482(6) Uani d . 1
H H17 0.1861 0.5517 0.6475 0.058 Uiso calc R 1
C C18 0.0384(3) 0.5200(3) 0.7535(3) 0.0711(9) Uani d . 1
H H18A -0.0525 0.4956 0.6862 0.085 Uiso calc R 1
H H18B 0.0175 0.5719 0.8286 0.085 Uiso calc R 1
C C19 0.0750(4) 0.3927(3) 0.7692(3) 0.0855(11) Uani d . 1
H H19A -0.0089 0.3431 0.7918 0.103 Uiso calc R 1
H H19B 0.0843 0.3362 0.6910 0.103 Uiso calc R 1
C C22 0.3165(3) 0.6368(3) 0.8250(3) 0.0721(9) Uani d . 1
H H22A 0.3063 0.6937 0.9027 0.087 Uiso calc R 1
H H22B 0.4009 0.6863 0.8028 0.087 Uiso calc R 1
C C21 0.3524(4) 0.5105(4) 0.8417(4) 0.0887(11) Uani d . 1
H H21A 0.3757 0.4594 0.7675 0.106 Uiso calc R 1
H H21B 0.4423 0.5356 0.9100 0.106 Uiso calc R 1
F F1 0.0682(2) 1.20612(17) 1.08220(14) 0.0762(5) Uani d . 1
N N1 0.1902(2) 0.91680(18) 0.65370(16) 0.0378(5) Uani d . 1
N N2 0.2326(2) 0.71226(19) 0.54199(17) 0.0446(5) Uani d . 1
N N3 0.1374(3) 0.7269(2) 0.71300(19) 0.0498(6) Uani d . 1
H H3 0.117(3) 0.781(3) 0.774(2) 0.060 Uiso d . 1
O O1 0.3480(2) 1.14890(17) 0.40502(15) 0.0509(5) Uani d . 1
O O2 0.4260(2) 1.04606(19) 0.24179(15) 0.0588(5) Uani d . 1
O O3 0.32637(19) 0.71581(16) 0.37123(14) 0.0467(4) Uani d . 1
O O4 0.2239(2) 1.10393(18) 0.59732(17) 0.0639(6) Uani d . 1
C C20 0.2211(4) 0.4244(3) 0.8669(3) 0.0785(10) Uani d . 1
H H20A 0.2073 0.4705 0.9472 0.094 Uiso calc R 1
H H20B 0.2447 0.3414 0.8694 0.094 Uiso calc R 1

loop_
_atom_site_aniso_label
_atom_site_aniso_U_11
_atom_site_aniso_U_22
_atom_site_aniso_U_33
_atom_site_aniso_U_12
_atom_site_aniso_U_13
_atom_site_aniso_U_23
C1 0.116(3) 0.060(2) 0.113(3) 0.040(2) 0.051(2) 0.036(2)
C2 0.078(2) 0.0520(18) 0.0698(18) 0.0230(15) 0.0288(15) 0.0349(15)
C3 0.0412(13) 0.0461(15) 0.0371(12) 0.0116(11) 0.0116(10) 0.0170(11)
C4 0.0408(13) 0.0407(14) 0.0353(11) 0.0116(11) 0.0115(10) 0.0144(10)
C5 0.0492(15) 0.0439(15) 0.0394(12) 0.0130(12) 0.0139(11) 0.0143(11)
C6 0.087(2) 0.0552(18) 0.0517(15) 0.0236(16) 0.0370(15) 0.0135(13)
C7 0.0377(12) 0.0329(13) 0.0336(11) 0.0083(10) 0.0088(9) 0.0128(9)
C8 0.0445(13) 0.0371(13) 0.0334(11) 0.0116(11) 0.0092(10) 0.0095(10)
C9 0.0524(15) 0.0373(14) 0.0413(12) 0.0160(11) 0.0189(11) 0.0208(11)
C10 0.0493(14) 0.0361(14) 0.0413(12) 0.0132(11) 0.0141(11) 0.0191(11)
C11 0.0491(14) 0.0311(13) 0.0392(12) 0.0116(11) 0.0180(10) 0.0187(10)
C12 0.0499(15) 0.0432(14) 0.0465(13) 0.0154(12) 0.0194(11) 0.0233(11)
C13 0.0530(16) 0.0496(16) 0.0607(16) 0.0240(13) 0.0294(13) 0.0286(13)
C14 0.0699(18) 0.0384(14) 0.0444(13) 0.0172(13) 0.0284(12) 0.0167(11)
C15 0.0608(17) 0.0560(17) 0.0397(13) 0.0137(14) 0.0151(12) 0.0201(12)
C16 0.0469(14) 0.0488(15) 0.0457(13) 0.0179(12) 0.0162(11) 0.0225(12)
C17 0.0732(18) 0.0363(14) 0.0472(13) 0.0219(13) 0.0229(12) 0.0224(11)
C18 0.066(2) 0.0461(17) 0.107(2) 0.0083(14) 0.0117(17) 0.0453(18)
C19 0.094(3) 0.0490(19) 0.118(3) 0.0104(17) 0.013(2) 0.049(2)
C22 0.064(2) 0.067(2) 0.094(2) 0.0068(16) 0.0143(17) 0.0515(18)
C21 0.083(2) 0.095(3) 0.114(3) 0.033(2) 0.017(2) 0.072(2)
F1 0.1084(14) 0.0745(12) 0.0571(9) 0.0383(10) 0.0431(9) 0.0164(8)
N1 0.0501(12) 0.0334(11) 0.0378(9) 0.0148(9) 0.0169(8) 0.0176(8)
N2 0.0613(13) 0.0339(11) 0.0444(11) 0.0145(10) 0.0197(10) 0.0164(9)
N3 0.0759(16) 0.0355(13) 0.0520(12) 0.0212(11) 0.0302(11) 0.0228(10)
O1 0.0728(12) 0.0399(10) 0.0524(10) 0.0168(9) 0.0321(9) 0.0228(8)
O2 0.0806(14) 0.0645(13) 0.0517(10) 0.0286(10) 0.0368(10) 0.0311(9)
O3 0.0627(11) 0.0374(10) 0.0440(9) 0.0158(8) 0.0218(8) 0.0128(8)
O4 0.1135(16) 0.0423(11) 0.0695(12) 0.0402(11) 0.0578(11) 0.0346(9)
C20 0.104(3) 0.070(2) 0.086(2) 0.032(2) 0.0246(19) 0.0550(19)

loop_
_atom_type_symbol
_atom_type_description
_atom_type_scat_dispersion_real
_atom_type_scat_dispersion_imag
_atom_type_scat_source
C C 0.0033 0.0016 'International Tables Vol C Tables 4.2.6.8 and 6.1.1.4'
H H 0.0000 0.0000 'International Tables Vol C Tables 4.2.6.8 and 6.1.1.4'
N N 0.0061 0.0033 'International Tables Vol C Tables 4.2.6.8 and 6.1.1.4'
O O 0.0106 0.0060 'International Tables Vol C Tables 4.2.6.8 and 6.1.1.4'
F F 0.0171 0.0103 'International Tables Vol C Tables 4.2.6.8 and 6.1.1.4'

loop_
_geom_angle_atom_site_label_1
_geom_angle_atom_site_label_2
_geom_angle_atom_site_label_3
_geom_angle
C2 C1 H1A 109.5
C2 C1 H1B 109.5
H1A C1 H1B 109.5
C2 C1 H1C 109.5
H1A C1 H1C 109.5
H1B C1 H1C 109.5
O1 C2 C1 107.8(2)
O1 C2 H2A 110.1
C1 C2 H2A 110.1
O1 C2 H2B 110.1
C1 C2 H2B 110.1
H2A C2 H2B 108.5
O2 C3 O1 123.8(2)
O2 C3 C4 124.9(2)
O1 C3 C4 111.31(19)
C5 C4 C7 106.1(2)
C5 C4 C3 123.0(2)
C7 C4 C3 130.9(2)
C4 C5 O3 110.5(2)
C4 C5 C6 134.8(2)
O3 C5 C6 114.8(2)
C5 C6 H6A 109.5
C5 C6 H6B 109.5
H6A C6 H6B 109.5
C5 C6 H6C 109.5
H6A C6 H6C 109.5
H6B C6 H6C 109.5
C8 C7 C9 117.43(19)
C8 C7 C4 105.55(19)
C9 C7 C4 137.0(2)
N2 C8 C7 130.9(2)
N2 C8 O3 117.8(2)
C7 C8 O3 111.33(19)
O4 C9 C7 130.5(2)
O4 C9 N1 118.1(2)
C7 C9 N1 111.35(19)
N2 C10 N3 119.0(2)
N2 C10 N1 123.2(2)
N3 C10 N1 117.7(2)
C12 C11 C16 120.3(2)
C12 C11 N1 120.03(19)
C16 C11 N1 119.7(2)
C13 C12 C11 119.5(2)
C13 C12 H12 120.2
C11 C12 H12 120.2
C14 C13 C12 118.9(2)
C14 C13 H13 120.5
C12 C13 H13 120.5
F1 C14 C13 118.4(2)
F1 C14 C15 118.5(2)
C13 C14 C15 123.0(2)
C14 C15 C16 117.9(2)
C14 C15 H15 121.1
C16 C15 H15 121.1
C15 C16 C11 120.4(2)
C15 C16 H16 119.8
C11 C16 H16 119.8
N3 C17 C22 110.7(2)
N3 C17 C18 110.7(2)
C22 C17 C18 111.0(2)
N3 C17 H17 108.1
C22 C17 H17 108.1
C18 C17 H17 108.1
C17 C18 C19 110.6(3)
C17 C18 H18A 109.5
C19 C18 H18A 109.5
C17 C18 H18B 109.5
C19 C18 H18B 109.5
H18A C18 H18B 108.1
C20 C19 C18 111.8(3)
C20 C19 H19A 109.2
C18 C19 H19A 109.2
C20 C19 H19B 109.2
C18 C19 H19B 109.2
H19A C19 H19B 107.9
C17 C22 C21 111.6(3)
C17 C22 H22A 109.3
C21 C22 H22A 109.3
C17 C22 H22B 109.3
C21 C22 H22B 109.3
H22A C22 H22B 108.0
C20 C21 C22 111.9(3)
C20 C21 H21A 109.2
C22 C21 H21A 109.2
C20 C21 H21B 109.2
C22 C21 H21B 109.2
H21A C21 H21B 107.9
C10 N1 C11 119.56(17)
C10 N1 C9 124.19(19)
C11 N1 C9 116.10(17)
C10 N2 C8 112.82(19)
C10 N3 C17 122.8(2)
C10 N3 H3 114.2(19)
C17 N3 H3 118.7(18)
C3 O1 C2 118.03(18)
C8 O3 C5 106.58(18)
C21 C20 C19 111.4(2)
C21 C20 H20A 109.3
C19 C20 H20A 109.3
C21 C20 H20B 109.3
C19 C20 H20B 109.3
H20A C20 H20B 108.0

loop_
_geom_bond_atom_site_label_1
_geom_bond_atom_site_label_2
_geom_bond_distance
C1 C2 1.463(4)
C1 H1A 0.9600
C1 H1B 0.9600
C1 H1C 0.9600
C2 O1 1.449(3)
C2 H2A 0.9700
C2 H2B 0.9700
C3 O2 1.208(3)
C3 O1 1.318(3)
C3 C4 1.472(3)
C4 C5 1.357(3)
C4 C7 1.461(3)
C5 O3 1.384(3)
C5 C6 1.478(3)
C6 H6A 0.9600
C6 H6B 0.9600
C6 H6C 0.9600
C7 C8 1.361(3)
C7 C9 1.432(3)
C8 N2 1.343(3)
C8 O3 1.362(3)
C9 O4 1.207(3)
C9 N1 1.446(3)
C10 N2 1.313(3)
C10 N3 1.352(3)
C10 N1 1.377(3)
C11 C12 1.378(3)
C11 C16 1.383(3)
C11 N1 1.442(3)
C12 C13 1.375(3)
C12 H12 0.9300
C13 C14 1.365(4)
C13 H13 0.9300
C14 F1 1.363(3)
C14 C15 1.365(4)
C15 C16 1.377(3)
C15 H15 0.9300
C16 H16 0.9300
C17 N3 1.464(3)
C17 C22 1.505(4)
C17 C18 1.509(4)
C17 H17 0.9800
C18 C19 1.531(4)
C18 H18A 0.9700
C18 H18B 0.9700
C19 C20 1.504(4)
C19 H19A 0.9700
C19 H19B 0.9700
C22 C21 1.522(4)
C22 H22A 0.9700
C22 H22B 0.9700
C21 C20 1.498(5)
C21 H21A 0.9700
C21 H21B 0.9700
N3 H3 0.86(3)
C20 H20A 0.9700
C20 H20B 0.9700

loop_
_geom_hbond_atom_site_label_D
_geom_hbond_atom_site_label_H
_geom_hbond_atom_site_label_A
_geom_hbond_site_symmetry_A
_geom_hbond_distance_DH
_geom_hbond_distance_HA
_geom_hbond_distance_DA
_geom_hbond_angle_DHA
C17 H17 N2 . 0.98 2.41 2.813(3) 103.9
C6 H6A O2 . 0.96 2.45 3.039(3) 119.7
C20 H20B Cg3 1_545 0.97 2.97 3.820(4) 147
C14 F Cg3 2_577 1.363(3) 3.358(2) 3.732(3) 95
C3 O2 Cg2 2_676 1.208(3) 3.309(2) 3.409(3) 84

loop_
_geom_torsion_atom_site_label_1
_geom_torsion_atom_site_label_2
_geom_torsion_atom_site_label_3
_geom_torsion_atom_site_label_4
_geom_torsion
O2 C3 C4 C5 1.6(4)
O1 C3 C4 C5 -178.7(2)
O2 C3 C4 C7 -179.5(2)
O1 C3 C4 C7 0.2(3)
C7 C4 C5 O3 -0.8(3)
C3 C4 C5 O3 178.38(19)
C7 C4 C5 C6 179.5(3)
C3 C4 C5 C6 -1.3(4)
C5 C4 C7 C8 0.7(2)
C3 C4 C7 C8 -178.3(2)
C5 C4 C7 C9 -179.3(3)
C3 C4 C7 C9 1.6(4)
C9 C7 C8 N2 -0.6(4)
C4 C7 C8 N2 179.4(2)
C9 C7 C8 O3 179.58(18)
C4 C7 C8 O3 -0.4(2)
C8 C7 C9 O4 -178.6(3)
C4 C7 C9 O4 1.4(5)
C8 C7 C9 N1 2.5(3)
C4 C7 C9 N1 -177.5(2)
C16 C11 C12 C13 -0.2(3)
N1 C11 C12 C13 179.3(2)
C11 C12 C13 C14 -0.1(3)
C12 C13 C14 F1 -179.7(2)
C12 C13 C14 C15 0.2(4)
F1 C14 C15 C16 180.0(2)
C13 C14 C15 C16 0.1(4)
C14 C15 C16 C11 -0.4(4)
C12 C11 C16 C15 0.5(3)
N1 C11 C16 C15 -179.1(2)
N3 C17 C18 C19 -179.1(2)
C22 C17 C18 C19 -55.8(4)
C17 C18 C19 C20 55.4(4)
N3 C17 C22 C21 179.1(2)
C18 C17 C22 C21 55.7(4)
C17 C22 C21 C20 -54.7(4)
N2 C10 N1 C11 -172.6(2)
N3 C10 N1 C11 8.9(3)
N2 C10 N1 C9 2.7(4)
N3 C10 N1 C9 -175.9(2)
C12 C11 N1 C10 -107.4(2)
C16 C11 N1 C10 72.2(3)
C12 C11 N1 C9 77.0(3)
C16 C11 N1 C9 -103.4(2)
O4 C9 N1 C10 177.3(2)
C7 C9 N1 C10 -3.6(3)
O4 C9 N1 C11 -7.3(3)
C7 C9 N1 C11 171.78(18)
N3 C10 N2 C8 178.2(2)
N1 C10 N2 C8 -0.3(3)
C7 C8 N2 C10 -0.7(4)
O3 C8 N2 C10 179.16(19)
N2 C10 N3 C17 19.9(4)
N1 C10 N3 C17 -161.5(2)
C22 C17 N3 C10 90.1(3)
C18 C17 N3 C10 -146.4(3)
O2 C3 O1 C2 4.3(3)
C4 C3 O1 C2 -175.4(2)
C1 C2 O1 C3 172.4(2)
N2 C8 O3 C5 -179.9(2)
C7 C8 O3 C5 0.0(2)
C4 C5 O3 C8 0.5(3)
C6 C5 O3 C8 -179.7(2)
C22 C21 C20 C19 53.8(4)
C18 C19 C20 C21 -54.4(4)

loop_
_cod_related_entry_id
_cod_related_entry_database
_cod_related_entry_code
1 ChemSpider 21119740
